data_2216752
loop_
_publ_author_name
'Rothenberger, Alexander'
'Langer, Robert'

_publ_section_title
;
 Sodium benzenesulfonothioate
;
_journal_coeditor_code SG2202
_journal_issue 12
_journal_name_full 'Acta Crystallographica Section E'
_journal_page_first m3093
_journal_page_last m3093
_journal_paper_doi 10.1107/S1600536807059065
_journal_volume 63
_journal_year 2007
_chemical_formula_iupac 'Na + , C6 H5 O2 S2 -'
_chemical_formula_moiety 'Na + , C6 H5 O2 S2 -'
_chemical_formula_sum 'C6 H5 Na O2 S2'
_chemical_formula_weight 196.21
_chemical_name_systematic
;
Sodium benzenesulfonothioate
;
_space_group_IT_number 64
_symmetry_cell_setting orthorhombic
_symmetry_space_group_name_Hall '-C 2ac 2'
_symmetry_space_group_name_H-M 'C m c a'
_atom_sites_solution_hydrogens geom
_atom_sites_solution_primary direct
_atom_sites_solution_secondary difmap
_audit_creation_method SHELXL97
_cell_angle_alpha 90.00
_cell_angle_beta 90.00
_cell_angle_gamma 90.00
_cell_formula_units_Z 8
_cell_length_a 9.5579(10)
_cell_length_b 7.0127(8)
_cell_length_c 24.231(3)
_cell_measurement_pressure 100
_cell_measurement_reflns_used 6649
_cell_measurement_temperature 100(2)
_cell_measurement_theta_max 56.52
_cell_measurement_theta_min 3.32
_cell_volume 1624.1(3)
_computing_cell_refinement 'X-AREA (Stoe & Cie, 2002)'
_computing_data_collection 'X-AREA (Stoe & Cie, 2002)'
_computing_data_reduction 'X-AREA (Stoe & Cie, 2002)'
_computing_molecular_graphics 'SHELXTL (Sheldrick, 1997b)'
_computing_publication_material 'SHELXTL (Sheldrick, 1997b)'
_computing_structure_refinement 'SHELXL97 (Sheldrick, 1997a)'
_computing_structure_solution 'SHELXS97 (Sheldrick, 1997a)'
_diffrn_ambient_temperature 100(2)
_diffrn_detector_area_resol_mean 6.67
_diffrn_measured_fraction_theta_full 0.990
_diffrn_measured_fraction_theta_max 0.980
_diffrn_measurement_device_type 'Stoe IPDS 2'
_diffrn_measurement_method rotation
_diffrn_radiation_monochromator graphite
_diffrn_radiation_source 'fine-focus sealed tube'
_diffrn_radiation_type MoK\a
_diffrn_radiation_wavelength 0.71073
_diffrn_reflns_av_R_equivalents 0.0542
_diffrn_reflns_av_sigmaI/netI 0.0284
_diffrn_reflns_limit_h_max 12
_diffrn_reflns_limit_h_min -12
_diffrn_reflns_limit_k_max 9
_diffrn_reflns_limit_k_min -9
_diffrn_reflns_limit_l_max 32
_diffrn_reflns_limit_l_min -32
_diffrn_reflns_number 6658
_diffrn_reflns_theta_full 25.00
_diffrn_reflns_theta_max 28.34
_diffrn_reflns_theta_min 1.68
_exptl_absorpt_coefficient_mu 0.649
_exptl_absorpt_correction_T_max 0.8812
_exptl_absorpt_correction_T_min 0.8292
_exptl_absorpt_correction_type numerical
_exptl_absorpt_process_details '(X-RED32; Stoe & Cie, 2002)'
_exptl_crystal_colour colourless
_exptl_crystal_density_diffrn 1.605
_exptl_crystal_density_method 'not measured'
_exptl_crystal_description block
_exptl_crystal_F_000 800
_exptl_crystal_size_max 0.30
_exptl_crystal_size_mid 0.30
_exptl_crystal_size_min 0.20
_refine_diff_density_max 0.324
_refine_diff_density_min -0.423
_refine_ls_extinction_method none
_refine_ls_goodness_of_fit_ref 1.051
_refine_ls_hydrogen_treatment constr
_refine_ls_matrix_type full
_refine_ls_number_parameters 69
_refine_ls_number_reflns 1053
_refine_ls_number_restraints 0
_refine_ls_restrained_S_all 1.051
_refine_ls_R_factor_all 0.0429
_refine_ls_R_factor_gt 0.0323
_refine_ls_shift/su_max 0.000
_refine_ls_shift/su_mean 0.000
_refine_ls_structure_factor_coef Fsqd
_refine_ls_weighting_details 'calc w = 1/[\s^2^(Fo^2^)+(0.0377P)^2^+1.7243P] where P=(Fo^2^+2Fc^2^)/3'
_refine_ls_weighting_scheme calc
_refine_ls_wR_factor_gt 0.0748
_refine_ls_wR_factor_ref 0.0786
_reflns_number_gt 874
_reflns_number_total 1053
_reflns_threshold_expression I>2\s(I)
_cod_data_source_file sg2202.cif
_cod_data_source_block I
_cod_original_sg_symbol_Hall '-c 2ac 2'
_cod_database_code 2216752
_cod_database_fobs_code 2216752

loop_
_symmetry_equiv_pos_as_xyz
'x, y, z'
'-x, -y+1/2, z+1/2'
'-x, y+1/2, -z+1/2'
'x, -y, -z'
'x+1/2, y+1/2, z'
'-x+1/2, -y+1, z+1/2'
'-x+1/2, y+1, -z+1/2'
'x+1/2, -y+1/2, -z'
'-x, -y, -z'
'x, y-1/2, -z-1/2'
'x, -y-1/2, z-1/2'
'-x, y, z'
'-x+1/2, -y+1/2, -z'
'x+1/2, y, -z-1/2'
'x+1/2, -y, z-1/2'
'-x+1/2, y+1/2, z'

loop_
_atom_site_type_symbol
_atom_site_label
_atom_site_fract_x
_atom_site_fract_y
_atom_site_fract_z
_atom_site_U_iso_or_equiv
_atom_site_adp_type
_atom_site_calc_flag
_atom_site_refinement_flags
_atom_site_occupancy
S S1 0.5000 0.24418(9) 0.43057(3) 0.01877(16) Uani d S 1
S S2 0.5000 -0.02166(10) 0.40674(3) 0.02647(18) Uani d S 1
Na Na1 0.28026(10) 0.0000 0.5000 0.0222(2) Uani d S 1
O O1 0.37188(13) 0.2896(2) 0.46085(5) 0.0245(3) Uani d . 1
C C1 0.5122(3) 0.3934(3) 0.37218(8) 0.0208(6) Uani d PG 0.50
C C2 0.4003(2) 0.5052(4) 0.35502(10) 0.0236(7) Uani d PG 0.50
H H2 0.3147 0.5024 0.3749 0.028 Uiso calc PR 0.50
C C3 0.4137(2) 0.6210(3) 0.30877(11) 0.0276(8) Uani d PG 0.50
H H3 0.3372 0.6975 0.2970 0.033 Uiso calc PR 0.50
C C4 0.5390(3) 0.6251(3) 0.27968(9) 0.0297(10) Uani d PG 0.50
H H4 0.5482 0.7043 0.2481 0.036 Uiso calc PR 0.50
C C5 0.6509(2) 0.5133(4) 0.29684(10) 0.0306(9) Uani d PG 0.50
H H5 0.7366 0.5160 0.2770 0.037 Uiso calc PR 0.50
C C6 0.6375(2) 0.3974(3) 0.34309(10) 0.0251(8) Uani d PG 0.50
H H6 0.7140 0.3210 0.3548 0.030 Uiso calc PR 0.50

loop_
_atom_site_aniso_label
_atom_site_aniso_U_11
_atom_site_aniso_U_22
_atom_site_aniso_U_33
_atom_site_aniso_U_12
_atom_site_aniso_U_13
_atom_site_aniso_U_23
S1 0.0143(3) 0.0198(3) 0.0222(3) 0.000 0.000 -0.0004(2)
S2 0.0264(3) 0.0217(3) 0.0313(4) 0.000 0.000 -0.0030(3)
Na1 0.0168(5) 0.0210(5) 0.0288(5) 0.000 0.000 0.0000(4)
O1 0.0189(6) 0.0270(7) 0.0277(7) 0.0020(5) 0.0052(5) -0.0020(5)
C1 0.0183(16) 0.0218(12) 0.0224(12) 0.000(2) 0.001(2) -0.0009(10)
C2 0.0222(16) 0.0253(18) 0.0232(17) 0.0019(15) -0.0015(14) -0.0040(15)
C3 0.031(2) 0.0244(18) 0.027(2) -0.0005(17) -0.0087(17) 0.0003(16)
C4 0.039(3) 0.0242(17) 0.0262(18) -0.0063(14) -0.0034(15) 0.0057(15)
C5 0.029(2) 0.033(2) 0.030(2) -0.0069(18) 0.0044(16) 0.0017(18)
C6 0.0201(17) 0.029(2) 0.0257(19) -0.0029(16) 0.0008(15) 0.0015(16)

loop_
_atom_type_symbol
_atom_type_description
_atom_type_scat_dispersion_real
_atom_type_scat_dispersion_imag
_atom_type_scat_source
C C 0.0033 0.0016 'International Tables Vol C Tables 4.2.6.8 and 6.1.1.4'
H H 0.0000 0.0000 'International Tables Vol C Tables 4.2.6.8 and 6.1.1.4'
O O 0.0106 0.0060 'International Tables Vol C Tables 4.2.6.8 and 6.1.1.4'
Na Na 0.0362 0.0249 'International Tables Vol C Tables 4.2.6.8 and 6.1.1.4'
S S 0.1246 0.1234 'International Tables Vol C Tables 4.2.6.8 and 6.1.1.4'

loop_
_geom_angle_atom_site_label_1
_geom_angle_atom_site_label_2
_geom_angle_atom_site_label_3
_geom_angle_site_symmetry_1
_geom_angle_site_symmetry_3
_geom_angle
O1 S1 O1 . 12_655 113.68(11)
O1 S1 C1 . 12_655 102.58(11)
O1 S1 C1 12_655 12_655 109.19(11)
O1 S1 C1 . . 109.19(10)
O1 S1 C1 12_655 . 102.58(11)
C1 S1 C1 12_655 . 7.60(18)
O1 S1 S2 . . 110.89(6)
O1 S1 S2 12_655 . 110.89(6)
C1 S1 S2 12_655 . 109.23(9)
C1 S1 S2 . . 109.23(9)
O1 S1 Na1 . . 45.66(6)
O1 S1 Na1 12_655 . 113.80(6)
C1 S1 Na1 12_655 . 134.27(9)
C1 S1 Na1 . . 141.75(9)
S2 S1 Na1 . . 69.10(2)
O1 S1 Na1 . 9_656 113.80(6)
O1 S1 Na1 12_655 9_656 45.66(6)
C1 S1 Na1 12_655 9_656 141.75(9)
C1 S1 Na1 . 9_656 134.27(9)
S2 S1 Na1 . 9_656 69.10(2)
Na1 S1 Na1 . 9_656 82.37(3)
S1 S2 Na1 . . 74.72(2)
S1 S2 Na1 . 9_656 74.72(2)
Na1 S2 Na1 . 9_656 85.68(3)
O1 Na1 O1 16_545 13_556 100.68(8)
O1 Na1 O1 16_545 . 127.93(6)
O1 Na1 O1 13_556 . 81.37(5)
O1 Na1 O1 16_545 4_556 81.37(5)
O1 Na1 O1 13_556 4_556 127.92(6)
O1 Na1 O1 . 4_556 137.32(8)
O1 Na1 S2 16_545 9_656 140.39(4)
O1 Na1 S2 13_556 9_656 95.60(4)
O1 Na1 S2 . 9_656 89.97(4)
O1 Na1 S2 4_556 9_656 60.38(4)
O1 Na1 S2 16_545 . 95.60(4)
O1 Na1 S2 13_556 . 140.39(4)
O1 Na1 S2 . . 60.38(4)
O1 Na1 S2 4_556 . 89.97(4)
S2 Na1 S2 9_656 . 94.32(3)
O1 Na1 S1 16_545 9_656 106.99(4)
O1 Na1 S1 13_556 9_656 123.25(4)
O1 Na1 S1 . 9_656 114.92(5)
O1 Na1 S1 4_556 9_656 25.76(3)
S2 Na1 S1 9_656 9_656 36.175(19)
S2 Na1 S1 . 9_656 84.94(3)
O1 Na1 S1 16_545 . 123.25(4)
O1 Na1 S1 13_556 . 106.99(4)
O1 Na1 S1 . . 25.76(3)
O1 Na1 S1 4_556 . 114.92(5)
S2 Na1 S1 9_656 . 84.94(3)
S2 Na1 S1 . . 36.176(19)
S1 Na1 S1 9_656 . 97.63(3)
O1 Na1 Na1 16_545 13_556 122.35(5)
O1 Na1 Na1 13_556 13_556 42.03(4)
O1 Na1 Na1 . 13_556 39.34(3)
O1 Na1 Na1 4_556 13_556 153.11(4)
S2 Na1 Na1 9_656 13_556 93.56(2)
S2 Na1 Na1 . 13_556 99.16(2)
S1 Na1 Na1 9_656 13_556 129.56(3)
S1 Na1 Na1 . 13_556 65.01(2)
O1 Na1 Na1 16_545 13_546 42.03(4)
O1 Na1 Na1 13_556 13_546 122.35(5)
O1 Na1 Na1 . 13_546 153.11(4)
O1 Na1 Na1 4_556 13_546 39.34(3)
S2 Na1 Na1 9_656 13_546 99.16(2)
S2 Na1 Na1 . 13_546 93.56(2)
S1 Na1 Na1 9_656 13_546 65.01(2)
S1 Na1 Na1 . 13_546 129.56(3)
Na1 Na1 Na1 13_556 13_546 161.27(6)
O1 Na1 Na1 16_545 9_656 129.66(4)
O1 Na1 Na1 13_556 9_656 129.66(4)
O1 Na1 Na1 . 9_656 68.66(4)
O1 Na1 Na1 4_556 9_656 68.66(4)
S2 Na1 Na1 9_656 9_656 47.160(17)
S2 Na1 Na1 . 9_656 47.161(17)
S1 Na1 Na1 9_656 9_656 48.816(15)
S1 Na1 Na1 . 9_656 48.817(15)
Na1 Na1 Na1 13_556 9_656 99.37(3)
Na1 Na1 Na1 13_546 9_656 99.37(3)
S1 O1 Na1 . 13_556 152.16(9)
S1 O1 Na1 . . 108.58(8)
Na1 O1 Na1 13_556 . 98.63(5)
C2 C1 C6 . . 120.0
C2 C1 S1 . . 121.58(15)
C6 C1 S1 . . 118.42(15)
C1 C2 C3 . . 120.0
C1 C2 H2 . . 120.0
C3 C2 H2 . . 120.0
C4 C3 C2 . . 120.0
C4 C3 H3 . . 120.0
C2 C3 H3 . . 120.0
C3 C4 C5 . . 120.0
C3 C4 H4 . . 120.0
C5 C4 H4 . . 120.0
C4 C5 C6 . . 120.0
C4 C5 H5 . . 120.0
C6 C5 H5 . . 120.0
C5 C6 C1 . . 120.0
C5 C6 H6 . . 120.0
C1 C6 H6 . . 120.0

loop_
_geom_bond_atom_site_label_1
_geom_bond_atom_site_label_2
_geom_bond_site_symmetry_2
_geom_bond_distance
S1 O1 . 1.4627(13)
S1 O1 12_655 1.4627(13)
S1 C1 12_655 1.7636(18)
S1 C1 . 1.7636(18)
S1 S2 . 1.9517(10)
S1 Na1 . 3.1896(8)
S1 Na1 9_656 3.1897(8)
S2 Na1 . 3.0889(9)
S2 Na1 9_656 3.0889(9)
Na1 O1 16_545 2.2784(14)
Na1 O1 13_556 2.2784(14)
Na1 O1 . 2.4065(14)
Na1 O1 4_556 2.4066(14)
Na1 S2 9_656 3.0889(9)
Na1 S1 9_656 3.1896(8)
Na1 Na1 13_556 3.5537(5)
Na1 Na1 13_546 3.5537(5)
Na1 Na1 9_656 4.201(2)
O1 Na1 13_556 2.2784(14)
C1 C2 . 1.3900
C1 C6 . 1.3900
C2 C3 . 1.3900
C2 H2 . 0.9500
C3 C4 . 1.3900
C3 H3 . 0.9500
C4 C5 . 1.3900
C4 H4 . 0.9500
C5 C6 . 1.3900
C5 H5 . 0.9500
C6 H6 . 0.9500

loop_
_geom_torsion_atom_site_label_1
_geom_torsion_atom_site_label_2
_geom_torsion_atom_site_label_3
_geom_torsion_atom_site_label_4
_geom_torsion_site_symmetry_1
_geom_torsion_site_symmetry_4
_geom_torsion
O1 S1 S2 Na1 . . -18.83(6)
O1 S1 S2 Na1 12_655 . 108.46(7)
C1 S1 S2 Na1 12_655 . -131.16(10)
C1 S1 S2 Na1 . . -139.21(9)
Na1 S1 S2 Na1 9_656 . 89.63(3)
O1 S1 S2 Na1 . 9_656 -108.46(7)
O1 S1 S2 Na1 12_655 9_656 18.82(6)
C1 S1 S2 Na1 12_655 9_656 139.21(9)
C1 S1 S2 Na1 . 9_656 131.16(10)
Na1 S1 S2 Na1 . 9_656 -89.63(3)
S1 S2 Na1 O1 . 16_545 143.07(4)
Na1 S2 Na1 O1 9_656 16_545 -141.60(4)
S1 S2 Na1 O1 . 13_556 28.83(7)
Na1 S2 Na1 O1 9_656 13_556 104.16(7)
S1 S2 Na1 O1 . . 12.17(4)
Na1 S2 Na1 O1 9_656 . 87.50(4)
S1 S2 Na1 O1 . 4_556 -135.61(4)
Na1 S2 Na1 O1 9_656 4_556 -60.28(4)
S1 S2 Na1 S2 . 9_656 -75.331(19)
S1 S2 Na1 S1 . 9_656 -110.31(2)
Na1 S2 Na1 S1 9_656 9_656 -34.977(17)
Na1 S2 Na1 S1 9_656 . 75.331(19)
S1 S2 Na1 Na1 . 13_556 18.99(3)
Na1 S2 Na1 Na1 9_656 13_556 94.32(3)
S1 S2 Na1 Na1 . 13_546 -174.81(3)
Na1 S2 Na1 Na1 9_656 13_546 -99.48(3)
S1 S2 Na1 Na1 . 9_656 -75.331(19)
O1 S1 Na1 O1 . 16_545 109.42(8)
O1 S1 Na1 O1 12_655 16_545 -150.05(10)
C1 S1 Na1 O1 12_655 16_545 51.25(14)
C1 S1 Na1 O1 . 16_545 49.23(15)
S2 S1 Na1 O1 . 16_545 -45.65(5)
Na1 S1 Na1 O1 9_656 16_545 -116.13(5)
O1 S1 Na1 O1 . 13_556 -6.18(11)
O1 S1 Na1 O1 12_655 13_556 94.36(6)
C1 S1 Na1 O1 12_655 13_556 -64.35(13)
C1 S1 Na1 O1 . 13_556 -66.37(15)
S2 S1 Na1 O1 . 13_556 -161.25(4)
Na1 S1 Na1 O1 9_656 13_556 128.27(4)
O1 S1 Na1 O1 12_655 . 100.54(13)
C1 S1 Na1 O1 12_655 . -58.17(14)
C1 S1 Na1 O1 . . -60.19(16)
S2 S1 Na1 O1 . . -155.07(8)
Na1 S1 Na1 O1 9_656 . 134.45(8)
O1 S1 Na1 O1 . 4_556 -154.46(6)
O1 S1 Na1 O1 12_655 4_556 -53.92(9)
C1 S1 Na1 O1 12_655 4_556 147.37(13)
C1 S1 Na1 O1 . 4_556 145.35(14)
S2 S1 Na1 O1 . 4_556 50.48(4)
Na1 S1 Na1 O1 9_656 4_556 -20.01(4)
O1 S1 Na1 S2 . 9_656 -100.50(8)
O1 S1 Na1 S2 12_655 9_656 0.04(7)
C1 S1 Na1 S2 12_655 9_656 -158.67(13)
C1 S1 Na1 S2 . 9_656 -160.69(14)
S2 S1 Na1 S2 . 9_656 104.44(3)
Na1 S1 Na1 S2 9_656 9_656 33.953(17)
O1 S1 Na1 S2 . . 155.07(8)
O1 S1 Na1 S2 12_655 . -104.40(7)
C1 S1 Na1 S2 12_655 . 96.90(13)
C1 S1 Na1 S2 . . 94.88(14)
Na1 S1 Na1 S2 9_656 . -70.48(2)
O1 S1 Na1 S1 . 9_656 -134.45(8)
O1 S1 Na1 S1 12_655 9_656 -33.92(6)
C1 S1 Na1 S1 12_655 9_656 167.38(13)
C1 S1 Na1 S1 . 9_656 165.36(14)
S2 S1 Na1 S1 . 9_656 70.48(2)
O1 S1 Na1 Na1 . 13_556 -4.18(7)
O1 S1 Na1 Na1 12_655 13_556 96.36(7)
C1 S1 Na1 Na1 12_655 13_556 -62.35(13)
C1 S1 Na1 Na1 . 13_556 -64.36(14)
S2 S1 Na1 Na1 . 13_556 -159.24(3)
Na1 S1 Na1 Na1 9_656 13_556 130.28(2)
O1 S1 Na1 Na1 . 13_546 161.79(9)
O1 S1 Na1 Na1 12_655 13_546 -97.67(7)
C1 S1 Na1 Na1 12_655 13_546 103.62(13)
C1 S1 Na1 Na1 . 13_546 101.61(14)
S2 S1 Na1 Na1 . 13_546 6.73(4)
Na1 S1 Na1 Na1 9_656 13_546 -63.75(4)
O1 S1 Na1 Na1 . 9_656 -134.45(8)
O1 S1 Na1 Na1 12_655 9_656 -33.92(6)
C1 S1 Na1 Na1 12_655 9_656 167.38(13)
C1 S1 Na1 Na1 . 9_656 165.36(14)
S2 S1 Na1 Na1 . 9_656 70.48(2)
O1 S1 O1 Na1 12_655 13_556 66.5(2)
C1 S1 O1 Na1 12_655 13_556 -51.3(2)
C1 S1 O1 Na1 . 13_556 -47.4(2)
S2 S1 O1 Na1 . 13_556 -167.80(15)
Na1 S1 O1 Na1 . 13_556 167.3(2)
Na1 S1 O1 Na1 9_656 13_556 116.62(17)
O1 S1 O1 Na1 12_655 . -100.80(10)
C1 S1 O1 Na1 12_655 . 141.44(10)
C1 S1 O1 Na1 . . 145.33(11)
S2 S1 O1 Na1 . . 24.93(8)
Na1 S1 O1 Na1 9_656 . -50.65(8)
O1 Na1 O1 S1 16_545 . -89.13(7)
O1 Na1 O1 S1 13_556 . 174.02(11)
O1 Na1 O1 S1 4_556 . 35.23(6)
S2 Na1 O1 S1 9_656 . 78.36(7)
S2 Na1 O1 S1 . . -16.63(5)
S1 Na1 O1 S1 9_656 . 51.27(8)
Na1 Na1 O1 S1 13_556 . 174.02(11)
Na1 Na1 O1 S1 13_546 . -32.18(16)
Na1 Na1 O1 S1 9_656 . 35.23(6)
O1 Na1 O1 Na1 16_545 13_556 96.85(9)
O1 Na1 O1 Na1 4_556 13_556 -138.80(5)
S2 Na1 O1 Na1 9_656 13_556 -95.67(4)
S2 Na1 O1 Na1 . 13_556 169.34(6)
S1 Na1 O1 Na1 9_656 13_556 -122.75(4)
S1 Na1 O1 Na1 . 13_556 -174.02(11)
Na1 Na1 O1 Na1 13_546 13_556 153.79(12)
Na1 Na1 O1 Na1 9_656 13_556 -138.80(5)
O1 S1 C1 C2 . . -11.20(17)
O1 S1 C1 C2 12_655 . -132.10(14)
C1 S1 C1 C2 12_655 . 18.88(14)
S2 S1 C1 C2 . . 110.21(13)
Na1 S1 C1 C2 . . 29.9(2)
Na1 S1 C1 C2 9_656 . -170.60(10)
O1 S1 C1 C6 . . 168.83(12)
O1 S1 C1 C6 12_655 . 47.94(15)
C1 S1 C1 C6 12_655 . -161.08(13)
S2 S1 C1 C6 . . -69.76(14)
Na1 S1 C1 C6 . . -150.09(11)
Na1 S1 C1 C6 9_656 . 9.4(2)
S1 C1 C2 C3 . . -180.0(2)
S1 C1 C6 C5 . . 179.97(19)
